data_7202107
loop_
_publ_author_name
'Chen, Lan-Fen'
'Zhang, Jian'
'Ren, Guo-Qiang'
'Zhao-Ji Li,'
'Qin, Ye-Yan'
'Yin, Pei-Xiu'
'Cheng, Jian-Kai'
'Yao, Yuan-Gen'

_publ_section_title
;
 Nanosized lanthanide oxide rods in I1O3 hybrid organic--inorganic
 frameworks involving in situ ligand synthesis
;
_journal_issue 8
_journal_name_full CrystEngComm
_journal_page_first 1088
_journal_paper_doi 10.1039/b804490b
_journal_volume 10
_journal_year 2008
_chemical_formula_sum 'C10 H10.67 Cu Er2 N4 O12.83'
_chemical_formula_weight 790.29
_chemical_name_systematic
;
?
;
_space_group_IT_number 148
_symmetry_cell_setting trigonal
_symmetry_space_group_name_Hall '-R 3'
_symmetry_space_group_name_H-M 'R -3 :H'
_atom_sites_solution_hydrogens geom
_atom_sites_solution_primary direct
_atom_sites_solution_secondary difmap
_audit_creation_method SHELXL-97
_cell_angle_alpha 90.00
_cell_angle_beta 90.00
_cell_angle_gamma 120.00
_cell_formula_units_Z 9
_cell_length_a 27.294(4)
_cell_length_b 27.294(4)
_cell_length_c 6.9565(13)
_cell_measurement_reflns_used 4334
_cell_measurement_temperature 293(2)
_cell_measurement_theta_max 27.4719
_cell_measurement_theta_min 3.0523
_cell_volume 4488.0(13)
_computing_structure_refinement 'SHELXL-97 (Sheldrick, 1997)'
_computing_structure_solution 'SHELXS-97 (Sheldrick, 1990)'
_diffrn_ambient_temperature 293(2)
_diffrn_detector_area_resol_mean 28.5714
_diffrn_measured_fraction_theta_full 0.990
_diffrn_measured_fraction_theta_max 0.990
_diffrn_measurement_device_type Saturn70
_diffrn_measurement_method CCD_Profile_fitting
_diffrn_radiation_monochromator Confocal
_diffrn_radiation_source 'Rotating Anode'
_diffrn_radiation_type MoK\a
_diffrn_radiation_wavelength 0.71073
_diffrn_reflns_av_R_equivalents 0.0218
_diffrn_reflns_av_sigmaI/netI 0.0192
_diffrn_reflns_limit_h_max 34
_diffrn_reflns_limit_h_min -35
_diffrn_reflns_limit_k_max 35
_diffrn_reflns_limit_k_min -23
_diffrn_reflns_limit_l_max 8
_diffrn_reflns_limit_l_min -8
_diffrn_reflns_number 8065
_diffrn_reflns_theta_full 27.46
_diffrn_reflns_theta_max 27.46
_diffrn_reflns_theta_min 2.59
_exptl_absorpt_coefficient_mu 9.465
_exptl_absorpt_correction_T_max 0.623
_exptl_absorpt_correction_T_min 0.572
_exptl_absorpt_correction_type multi-scan
_exptl_absorpt_process_details CrystalClear
_exptl_crystal_colour 'Dark blue'
_exptl_crystal_density_diffrn 2.632
_exptl_crystal_density_method 'not measured'
_exptl_crystal_description Prism
_exptl_crystal_F_000 3297
_exptl_crystal_size_max 0.1000
_exptl_crystal_size_mid 0.0500
_exptl_crystal_size_min 0.0500
_refine_diff_density_max 1.047
_refine_diff_density_min -1.359
_refine_diff_density_rms 0.247
_refine_ls_extinction_method none
_refine_ls_goodness_of_fit_ref 1.001
_refine_ls_hydrogen_treatment mixed
_refine_ls_matrix_type full
_refine_ls_number_parameters 153
_refine_ls_number_reflns 2288
_refine_ls_number_restraints 3
_refine_ls_restrained_S_all 1.001
_refine_ls_R_factor_all 0.0255
_refine_ls_R_factor_gt 0.0223
_refine_ls_shift/su_max 0.001
_refine_ls_shift/su_mean 0.000
_refine_ls_structure_factor_coef Fsqd
_refine_ls_weighting_details 'calc w=1/[\s^2^(Fo^2^)+(0.0547P)^2^+82.5678P] where P=(Fo^2^+2Fc^2^)/3'
_refine_ls_weighting_scheme calc
_refine_ls_wR_factor_gt 0.0741
_refine_ls_wR_factor_ref 0.0819
_reflns_number_gt 2098
_reflns_number_total 2288
_reflns_threshold_expression >2sigma(I)
_cod_data_source_file b804490b.txt
_cod_data_source_block complex_3
_cod_depositor_comments
;
The following automatic conversions were performed:
'_exptl_absorpt_correction_type' value 'Multi-scan' changed to
'multi-scan' according to
'/home/saulius/struct/CIF-dictionaries/cif_core.dic' dictionary named
'cif_core.dic' version 2.4.1 from 2010-06-29.

Automatic conversion script
Id: cif_fix_enum 1527 2010-12-29 10:47:43Z saulius 
;
_cod_original_cell_volume 4488.1(12)
_cod_original_sg_symbol_H-M R-3
_cod_database_code 7202107

loop_
_symmetry_equiv_pos_as_xyz
'x, y, z'
'-y, x-y, z'
'-x+y, -x, z'
'x+2/3, y+1/3, z+1/3'
'-y+2/3, x-y+1/3, z+1/3'
'-x+y+2/3, -x+1/3, z+1/3'
'x+1/3, y+2/3, z+2/3'
'-y+1/3, x-y+2/3, z+2/3'
'-x+y+1/3, -x+2/3, z+2/3'
'-x, -y, -z'
'y, -x+y, -z'
'x-y, x, -z'
'-x+2/3, -y+1/3, -z+1/3'
'y+2/3, -x+y+1/3, -z+1/3'
'x-y+2/3, x+1/3, -z+1/3'
'-x+1/3, -y+2/3, -z+2/3'
'y+1/3, -x+y+2/3, -z+2/3'
'x-y+1/3, x+2/3, -z+2/3'

loop_
_atom_site_label
_atom_site_type_symbol
_atom_site_fract_x
_atom_site_fract_y
_atom_site_fract_z
_atom_site_U_iso_or_equiv
_atom_site_adp_type
_atom_site_occupancy
_atom_site_symmetry_multiplicity
_atom_site_calc_flag
_atom_site_refinement_flags
_atom_site_disorder_assembly
_atom_site_disorder_group
Er1 Er 0.747263(9) 0.341704(9) 0.11645(3) 0.01071(10) Uani 1 1 d . . .
Cu1 Cu 1.0000 0.5000 0.0000 0.0483(4) Uani 1 2 d S . .
O1 O 0.78788(14) 0.39840(15) -0.1586(5) 0.0151(7) Uani 1 1 d . . .
O1W O 0.8707(4) 0.3548(4) 0.5347(11) 0.078(2) Uani 1 1 d D . .
H1WA H 0.880(7) 0.384(3) 0.475(15) 0.118 Uiso 1 1 d D . .
H1WB H 0.861(7) 0.360(5) 0.642(9) 0.118 Uiso 1 1 d D . .
O2 O 0.84571(16) 0.39787(18) 0.1785(6) 0.0236(8) Uani 1 1 d . . .
O3 O 0.93860(19) 0.4494(2) 0.1673(7) 0.0412(13) Uani 1 1 d . . .
O6 O 0.6667 0.3333 0.3333 0.030(5) Uani 0.50 6 d SP . .
O5 O 0.75692(15) 0.34114(14) 0.4457(5) 0.0126(7) Uani 1 1 d . . .
H5A H 0.7883 0.3458 0.4793 0.019 Uiso 1 1 d R . .
N1 N 0.84315(19) 0.4587(2) -0.3853(7) 0.0204(9) Uani 1 1 d . . .
N2 N 0.9385(2) 0.4874(3) -0.1773(8) 0.0315(13) Uani 1 1 d . . .
C1 C 0.8378(2) 0.4342(2) -0.2103(8) 0.0150(9) Uani 1 1 d . . .
C2 C 0.8880(2) 0.4507(3) -0.1031(8) 0.0219(11) Uani 1 1 d . . .
C3 C 0.9420(3) 0.5095(3) -0.3500(10) 0.0387(18) Uani 1 1 d . . .
H3 H 0.9771 0.5348 -0.4017 0.046 Uiso 1 1 calc R . .
C4 C 0.8934(3) 0.4947(3) -0.4530(9) 0.0317(15) Uani 1 1 d . . .
H4 H 0.8963 0.5107 -0.5734 0.038 Uiso 1 1 calc R . .
C5 C 0.8896(2) 0.4305(3) 0.0954(8) 0.0235(12) Uani 1 1 d . . .
O4 O 0.6667 0.3333 0.0159(15) 0.032(2) Uani 1 3 d S . .
H4A H 0.6667 0.3333 -0.1063 0.048 Uiso 1 3 d SR . .
O2W O 0.9971(10) 0.5836(7) -0.825(3) 0.093(6) Uani 0.50 1 d P . .
O2W' O 1.0082(6) 0.6234(8) -0.835(3) 0.090(6) Uani 0.50 1 d P . .

loop_
_atom_site_aniso_label
_atom_site_aniso_U_11
_atom_site_aniso_U_22
_atom_site_aniso_U_33
_atom_site_aniso_U_23
_atom_site_aniso_U_13
_atom_site_aniso_U_12
Er1 0.01107(13) 0.01056(13) 0.01077(15) -0.00085(7) -0.00238(7) 0.00562(9)
Cu1 0.0076(5) 0.0797(10) 0.0311(6) 0.0243(6) -0.0029(4) 0.0019(5)
O1 0.0068(15) 0.0196(17) 0.0140(18) -0.0012(14) -0.0003(12) 0.0030(14)
O1W 0.105(7) 0.089(6) 0.051(4) 0.013(4) 0.010(4) 0.056(5)
O2 0.0111(17) 0.032(2) 0.020(2) 0.0040(17) 0.0003(15) 0.0050(16)
O3 0.013(2) 0.066(4) 0.025(2) 0.015(2) -0.0028(17) 0.005(2)
O6 0.033(7) 0.033(7) 0.024(11) 0.000 0.000 0.017(4)
O5 0.0118(16) 0.0134(17) 0.0122(17) 0.0009(12) 0.0014(13) 0.0060(14)
N1 0.011(2) 0.022(2) 0.019(2) 0.0012(18) -0.0045(17) 0.0018(18)
N2 0.012(2) 0.045(3) 0.023(3) 0.012(2) 0.0003(19) 0.003(2)
C1 0.010(2) 0.018(2) 0.015(2) -0.0021(19) -0.0019(18) 0.0060(19)
C2 0.012(2) 0.030(3) 0.017(3) 0.000(2) -0.003(2) 0.005(2)
C3 0.013(3) 0.051(4) 0.029(3) 0.019(3) 0.005(2) -0.002(3)
C4 0.022(3) 0.039(4) 0.023(3) 0.013(3) -0.001(2) 0.007(3)
C5 0.016(3) 0.033(3) 0.017(3) 0.002(2) 0.000(2) 0.009(2)
O4 0.0071(18) 0.0071(18) 0.082(7) 0.000 0.000 0.0036(9)
O2W 0.135(17) 0.044(8) 0.095(13) 0.010(9) 0.045(12) 0.042(10)
O2W' 0.048(8) 0.081(12) 0.080(11) -0.001(10) -0.002(7) -0.014(8)

loop_
_atom_type_symbol
_atom_type_description
_atom_type_scat_dispersion_real
_atom_type_scat_dispersion_imag
_atom_type_scat_source
C C 0.0033 0.0016 'International Tables Vol C Tables 4.2.6.8 and 6.1.1.4'
H H 0.0000 0.0000 'International Tables Vol C Tables 4.2.6.8 and 6.1.1.4'
N N 0.0061 0.0033 'International Tables Vol C Tables 4.2.6.8 and 6.1.1.4'
O O 0.0106 0.0060 'International Tables Vol C Tables 4.2.6.8 and 6.1.1.4'
Cu Cu 0.3201 1.2651 'International Tables Vol C Tables 4.2.6.8 and 6.1.1.4'
Er Er -0.2586 4.9576 'International Tables Vol C Tables 4.2.6.8 and 6.1.1.4'

loop_
_geom_angle_atom_site_label_1
_geom_angle_atom_site_label_2
_geom_angle_atom_site_label_3
_geom_angle
_geom_angle_site_symmetry_1
_geom_angle_site_symmetry_3
_geom_angle_publ_flag
O4 Er1 O5 115.2(3) . . ?
O4 Er1 O5 74.96(14) . 18_545 ?
O5 Er1 O5 75.43(11) . 18_545 ?
O4 Er1 O1 85.9(2) . . ?
O5 Er1 O1 142.35(12) . . ?
O5 Er1 O1 81.14(13) 18_545 . ?
O4 Er1 O2 150.63(12) . . ?
O5 Er1 O2 74.19(13) . . ?
O5 Er1 O2 81.31(14) 18_545 . ?
O1 Er1 O2 73.45(13) . . ?
O4 Er1 O5 73.75(14) . 17 ?
O5 Er1 O5 74.28(11) . 17 ?
O5 Er1 O5 120.64(17) 18_545 17 ?
O1 Er1 O5 143.34(12) . 17 ?
O2 Er1 O5 134.50(13) . 17 ?
O4 Er1 N1 131.12(17) . 17_554 ?
O5 Er1 N1 94.52(14) . 17_554 ?
O5 Er1 N1 153.18(14) 18_545 17_554 ?
O1 Er1 N1 93.33(15) . 17_554 ?
O2 Er1 N1 71.98(16) . 17_554 ?
O5 Er1 N1 78.73(15) 17 17_554 ?
O4 Er1 O1 82.3(2) . 17_554 ?
O5 Er1 O1 139.16(11) . 17_554 ?
O5 Er1 O1 145.03(12) 18_545 17_554 ?
O1 Er1 O1 70.95(5) . 17_554 ?
O2 Er1 O1 109.30(13) . 17_554 ?
O5 Er1 O1 76.26(12) 17 17_554 ?
N1 Er1 O1 52.04(13) 17_554 17_554 ?
O4 Er1 O6 54.2(2) . . ?
O5 Er1 O6 60.94(9) . . ?
O5 Er1 O6 60.71(9) 18_545 . ?
O1 Er1 O6 129.19(9) . . ?
O2 Er1 O6 126.16(10) . . ?
O5 Er1 O6 60.01(9) 17 . ?
N1 Er1 O6 135.67(12) 17_554 . ?
O1 Er1 O6 123.87(8) 17_554 . ?
O4 Er1 C1 106.4(2) . 17_554 ?
O5 Er1 C1 119.17(13) . 17_554 ?
O5 Er1 C1 160.76(13) 18_545 17_554 ?
O1 Er1 C1 79.84(13) . 17_554 ?
O2 Er1 C1 90.52(15) . 17_554 ?
O5 Er1 C1 77.28(13) 17 17_554 ?
N1 Er1 C1 27.03(15) 17_554 17_554 ?
O1 Er1 C1 25.07(13) 17_554 17_554 ?
O6 Er1 C1 136.05(10) . 17_554 ?
O4 Er1 Er1 34.77(12) . 3_665 ?
O5 Er1 Er1 95.31(9) . 3_665 ?
O5 Er1 Er1 96.23(9) 18_545 3_665 ?
O1 Er1 Er1 116.41(8) . 3_665 ?
O2 Er1 Er1 169.50(10) . 3_665 ?
O5 Er1 Er1 39.06(8) 17 3_665 ?
N1 Er1 Er1 109.59(11) 17_554 3_665 ?
O1 Er1 Er1 78.55(8) 17_554 3_665 ?
O6 Er1 Er1 45.352(1) . 3_665 ?
C1 Er1 Er1 94.77(10) 17_554 3_665 ?
O4 Er1 Er1 34.77(12) . 2_655 ?
O5 Er1 Er1 96.28(9) . 2_655 ?
O5 Er1 Er1 40.27(9) 18_545 2_655 ?
O1 Er1 Er1 83.84(9) . 2_655 ?
O2 Er1 Er1 120.20(11) . 2_655 ?
O5 Er1 Er1 95.13(8) 17 2_655 ?
N1 Er1 Er1 165.64(11) 17_554 2_655 ?
O1 Er1 Er1 114.04(8) 17_554 2_655 ?
O6 Er1 Er1 45.382(1) . 2_655 ?
C1 Er1 Er1 139.11(10) 17_554 2_655 ?
Er1 Er1 Er1 60.0 3_665 2_655 ?
O3 Cu1 O3 180.0(5) 10_765 . ?
O3 Cu1 N2 96.1(2) 10_765 . ?
O3 Cu1 N2 83.9(2) . . ?
O3 Cu1 N2 83.9(2) 10_765 10_765 ?
O3 Cu1 N2 96.1(2) . 10_765 ?
N2 Cu1 N2 180.0(4) . 10_765 ?
C1 O1 Er1 134.9(3) . . ?
C1 O1 Er1 95.5(3) . 18_544 ?
Er1 O1 Er1 129.28(14) . 18_544 ?
H1WA O1W H1WB 105(12) . . ?
C5 O2 Er1 139.9(4) . . ?
C5 O3 Cu1 114.4(4) . . ?
Er1 O6 Er1 89.264(11) 16_655 18_545 ?
Er1 O6 Er1 180.0 16_655 . ?
Er1 O6 Er1 90.732(11) 18_545 . ?
Er1 O6 Er1 90.684(11) 16_655 3_665 ?
Er1 O6 Er1 180.0 18_545 3_665 ?
Er1 O6 Er1 89.332(11) . 3_665 ?
Er1 O6 Er1 90.662(11) 16_655 2_655 ?
Er1 O6 Er1 90.682(11) 18_545 2_655 ?
Er1 O6 Er1 89.296(11) . 2_655 ?
Er1 O6 Er1 89.276(11) 3_665 2_655 ?
Er1 O6 Er1 89.296(11) 16_655 17 ?
Er1 O6 Er1 89.314(11) 18_545 17 ?
Er1 O6 Er1 90.746(11) . 17 ?
Er1 O6 Er1 90.734(11) 3_665 17 ?
Er1 O6 Er1 180.0 2_655 17 ?
Er1 O5 Er1 104.91(14) . 17 ?
Er1 O5 Er1 103.01(14) . 18_545 ?
Er1 O5 Er1 100.68(13) 17 18_545 ?
Er1 O5 H5A 112.9 . . ?
Er1 O5 H5A 119.1 17 . ?
Er1 O5 H5A 114.4 18_545 . ?
C4 N1 C1 120.3(5) . . ?
C4 N1 Er1 143.7(4) . 18_544 ?
C1 N1 Er1 96.0(3) . 18_544 ?
C3 N2 C2 120.1(5) . . ?
C3 N2 Cu1 128.9(4) . . ?
C2 N2 Cu1 111.0(4) . . ?
O1 C1 N1 116.2(4) . . ?
O1 C1 C2 126.1(5) . . ?
N1 C1 C2 117.7(5) . . ?
O1 C1 Er1 59.4(3) . 18_544 ?
N1 C1 Er1 57.0(3) . 18_544 ?
C2 C1 Er1 173.2(4) . 18_544 ?
N2 C2 C1 120.3(5) . . ?
N2 C2 C5 114.9(5) . . ?
C1 C2 C5 124.7(5) . . ?
N2 C3 C4 119.9(6) . . ?
N2 C3 H3 120.0 . . ?
C4 C3 H3 120.0 . . ?
N1 C4 C3 121.7(6) . . ?
N1 C4 H4 119.2 . . ?
C3 C4 H4 119.2 . . ?
O2 C5 O3 124.0(6) . . ?
O2 C5 C2 120.4(5) . . ?
O3 C5 C2 115.7(5) . . ?
Er1 O4 Er1 110.5(2) . 3_665 ?
Er1 O4 Er1 110.5(2) . 2_655 ?
Er1 O4 Er1 110.5(2) 3_665 2_655 ?
Er1 O4 H4A 108.5 . . ?
Er1 O4 H4A 108.5 3_665 . ?
Er1 O4 H4A 108.5 2_655 . ?

loop_
_geom_bond_atom_site_label_1
_geom_bond_atom_site_label_2
_geom_bond_distance
_geom_bond_site_symmetry_2
_geom_bond_publ_flag
Er1 O4 2.209(3) . ?
Er1 O5 2.307(4) . ?
Er1 O5 2.326(3) 18_545 ?
Er1 O1 2.360(4) . ?
Er1 O2 2.374(4) . ?
Er1 O5 2.387(3) 17 ?
Er1 N1 2.513(4) 17_554 ?
Er1 O1 2.576(4) 17_554 ?
Er1 O6 2.5805(5) . ?
Er1 C1 2.980(5) 17_554 ?
Er1 Er1 3.6286(6) 3_665 ?
Er1 Er1 3.6286(6) 2_655 ?
Cu1 O3 1.938(5) 10_765 ?
Cu1 O3 1.938(5) . ?
Cu1 N2 1.969(5) . ?
Cu1 N2 1.969(5) 10_765 ?
O1 C1 1.269(6) . ?
O1 Er1 2.576(4) 18_544 ?
O1W H1WA 0.82(8) . ?
O1W H1WB 0.83(9) . ?
O2 C5 1.223(7) . ?
O3 C5 1.270(7) . ?
O6 Er1 2.5829(5) 16_655 ?
O6 Er1 2.5817(3) 18_545 ?
O6 Er1 2.5817(3) 3_665 ?
O6 Er1 2.5827(4) 2_655 ?
O6 Er1 2.5807(3) 17 ?
O5 Er1 2.327(3) 17 ?
O5 Er1 2.386(3) 18_545 ?
O5 H5A 0.8354 . ?
N1 C4 1.311(8) . ?
N1 C1 1.361(7) . ?
N1 Er1 2.513(4) 18_544 ?
N2 C3 1.326(8) . ?
N2 C2 1.339(7) . ?
C1 C2 1.420(7) . ?
C1 Er1 2.979(5) 18_544 ?
C2 C5 1.496(8) . ?
C3 C4 1.379(9) . ?
C3 H3 0.9300 . ?
C4 H4 0.9300 . ?
O4 Er1 2.209(3) 3_665 ?
O4 Er1 2.209(3) 2_655 ?
O4 H4A 0.8499 . ?
O2W O2W' 0.97(2) . ?

loop_
_geom_hbond_atom_site_label_D
_geom_hbond_atom_site_label_H
_geom_hbond_atom_site_label_A
_geom_hbond_distance_DH
_geom_hbond_distance_HA
_geom_hbond_distance_DA
_geom_hbond_angle_DHA
_geom_hbond_site_symmetry_A
O4 H4A O4 0.85 1.69 2.54(2) 180.0 16_654
